data_4348502
loop_
_publ_author_name
'Lepeltier, Marc'
'Appaix, Florence'
'Liao, Yuan Yuan'
'Dumur, Fr\'ed\'eric'
'Marrot, J\'er\^ome'
'Le Bahers, Tangui'
'Andraud, Chantal'
'Monnereau, Cyrille'

_publ_section_title
;
 Carbazole-Substituted Iridium Complex as a Solid State Emitter for
 Two-Photon Intravital Imaging.
;
_journal_issue 19
_journal_name_full 'Inorganic chemistry'
_journal_page_first 9586
_journal_page_last 9595
_journal_paper_doi 10.1021/acs.inorgchem.6b01253
_journal_volume 55
_journal_year 2016
_chemical_absolute_configuration ad
_chemical_formula_sum 'C81 H52 Ir N7'
_chemical_formula_weight 1315.49
_space_group_crystal_system monoclinic
_space_group_IT_number 4
_space_group_name_Hall 'P 2yb'
_space_group_name_H-M_alt 'P 1 21 1'
_atom_sites_solution_hydrogens geom
_audit_creation_method SHELXL-2014/7
_cell_angle_alpha 90
_cell_angle_beta 116.862(2)
_cell_angle_gamma 90
_cell_formula_units_Z 2
_cell_length_a 13.7778(5)
_cell_length_b 16.8338(7)
_cell_length_c 14.1650(6)
_cell_measurement_reflns_used 9283
_cell_measurement_temperature 200(2)
_cell_measurement_theta_max 29.86
_cell_measurement_theta_min 2.91
_cell_volume 2930.8(2)
_computing_cell_refinement 'Bruker SAINT'
_computing_data_collection 'Bruker APEX2'
_computing_data_reduction 'Bruker SAINT'
_computing_molecular_graphics 'Bruker SHELXTL'
_computing_publication_material 'Bruker SHELXTL'
_computing_structure_refinement 'SHELXL-2014/7 (Sheldrick, 2014)'
_computing_structure_solution 'SHELXS-97 (Sheldrick 2008)'
_diffrn_ambient_temperature 200(2)
_diffrn_measured_fraction_theta_full 0.998
_diffrn_measured_fraction_theta_max 0.997
_diffrn_measurement_device_type 'Bruker D8 VENTURE'
_diffrn_measurement_method '\f and \w scans'
_diffrn_radiation_type MoK\a
_diffrn_radiation_wavelength 0.71073
_diffrn_reflns_av_R_equivalents 0.0473
_diffrn_reflns_av_unetI/netI 0.0372
_diffrn_reflns_Laue_measured_fraction_full 0.998
_diffrn_reflns_Laue_measured_fraction_max 0.997
_diffrn_reflns_limit_h_max 19
_diffrn_reflns_limit_h_min -19
_diffrn_reflns_limit_k_max 23
_diffrn_reflns_limit_k_min -23
_diffrn_reflns_limit_l_max 19
_diffrn_reflns_limit_l_min -19
_diffrn_reflns_number 133761
_diffrn_reflns_point_group_measured_fraction_full 0.994
_diffrn_reflns_point_group_measured_fraction_max 0.994
_diffrn_reflns_theta_full 25.242
_diffrn_reflns_theta_max 30.116
_diffrn_reflns_theta_min 2.052
_diffrn_source microsource
_exptl_absorpt_coefficient_mu 2.334
_exptl_absorpt_correction_T_max 0.7460
_exptl_absorpt_correction_T_min 0.6587
_exptl_absorpt_correction_type multi-scan
_exptl_absorpt_process_details 'SADABS (Sheldrick, V2014/5)'
_exptl_crystal_colour yellow
_exptl_crystal_density_diffrn 1.491
_exptl_crystal_description parallelepiped
_exptl_crystal_F_000 1328
_exptl_crystal_size_max 0.120
_exptl_crystal_size_mid 0.080
_exptl_crystal_size_min 0.040
_refine_diff_density_max 0.498
_refine_diff_density_min -1.294
_refine_diff_density_rms 0.104
_refine_ls_abs_structure_details
; 
 Flack x determined using 6983 quotients [(I+)-(I-)]/[(I+)+(I-)] 
 (Parsons, Flack and Wagner, Acta Cryst. B69 (2013) 249-259). 
;
_refine_ls_abs_structure_Flack 0.0074(19)
_refine_ls_extinction_method none
_refine_ls_goodness_of_fit_ref 1.159
_refine_ls_hydrogen_treatment constr
_refine_ls_matrix_type full
_refine_ls_number_parameters 802
_refine_ls_number_reflns 17184
_refine_ls_number_restraints 1
_refine_ls_restrained_S_all 1.159
_refine_ls_R_factor_all 0.0328
_refine_ls_R_factor_gt 0.0242
_refine_ls_shift/su_max 0.003
_refine_ls_shift/su_mean 0.000
_refine_ls_structure_factor_coef Fsqd
_refine_ls_weighting_details 'w=1/[\s^2^(Fo^2^)+(0.0206P)^2^] where P=(Fo^2^+2Fc^2^)/3'
_refine_ls_weighting_scheme calc
_refine_ls_wR_factor_gt 0.0504
_refine_ls_wR_factor_ref 0.0523
_reflns_Friedel_coverage 0.933
_reflns_Friedel_fraction_full 0.990
_reflns_Friedel_fraction_max 0.991
_reflns_number_gt 15493
_reflns_number_total 17184
_reflns_threshold_expression 'I > 2\s(I)'
_cod_data_source_file ic6b01253_si_002.cif
_cod_data_source_block ml479_c
_cod_original_sg_symbol_H-M 'P 21'
_cod_database_code 4348502
_shelx_shelxl_version_number 2014/7
_shelx_space_group_comment
; 
The symmetry employed for this shelxl refinement is uniquely defined 
by the following loop, which should always be used as a source of 
symmetry information in preference to the above space-group names. 
They are only intended as comments. 
;
_shelx_estimated_absorpt_t_min 0.767
_shelx_estimated_absorpt_t_max 0.912
_exptl_absorpt_special_details 'Blessing, Acta Cryst. (1995) A51, 33-38'

loop_
_space_group_symop_operation_xyz
'x, y, z'
'-x, y+1/2, -z'

loop_
_atom_site_label
_atom_site_type_symbol
_atom_site_fract_x
_atom_site_fract_y
_atom_site_fract_z
_atom_site_U_iso_or_equiv
_atom_site_adp_type
_atom_site_occupancy
_atom_site_site_symmetry_order
_atom_site_calc_flag
_atom_site_refinement_flags_posn
_atom_site_refinement_flags_adp
_atom_site_refinement_flags_occupancy
_atom_site_disorder_assembly
_atom_site_disorder_group
Ir1 Ir 0.77336(2) 0.51955(2) 0.56127(2) 0.02075(3) Uani 1 1 d . . . . .
N1 N 0.6634(3) 0.60621(19) 0.5549(3) 0.0217(6) Uani 0.5 1 d . . P A 1
C1 C 0.6634(3) 0.60621(19) 0.5549(3) 0.0217(6) Uani 0.5 1 d . . P A 2
C2 C 0.6054(3) 0.6062(2) 0.6112(3) 0.0251(7) Uani 1 1 d . . . . .
H2 H 0.6101 0.5612 0.6536 0.030 Uiso 1 1 calc R U . A 1
C3 C 0.5399(3) 0.6690(2) 0.6090(3) 0.0301(8) Uani 1 1 d . . . . .
C4 C 0.5333(4) 0.7354(3) 0.5485(4) 0.0393(10) Uani 1 1 d . . . . .
H4 H 0.4902 0.7798 0.5475 0.047 Uiso 1 1 calc R U . . .
C5 C 0.5907(4) 0.7362(2) 0.4897(3) 0.0357(9) Uani 1 1 d . . . . .
H5 H 0.5859 0.7809 0.4470 0.043 Uiso 1 1 calc R U . . .
C6 C 0.6556(3) 0.6715(2) 0.4927(3) 0.0245(7) Uani 1 1 d . . . . .
C7 C 0.7175(4) 0.6649(3) 0.4318(3) 0.0263(10) Uani 1 1 d . . . . .
C8 C 0.7093(3) 0.7179(2) 0.3523(3) 0.0306(8) Uani 1 1 d . . . . .
H8 H 0.6684 0.7654 0.3411 0.037 Uiso 1 1 calc R U . . .
C9 C 0.7605(3) 0.7012(2) 0.2899(3) 0.0331(9) Uani 1 1 d . . . . .
H9 H 0.7526 0.7360 0.2341 0.040 Uiso 1 1 calc R U . . .
C10 C 0.8230(3) 0.6334(2) 0.3102(3) 0.0299(8) Uani 1 1 d . . . . .
C11 C 0.8356(3) 0.5839(2) 0.3941(3) 0.0299(8) Uani 1 1 d . . . . .
H11 H 0.8824 0.5391 0.4101 0.036 Uiso 1 1 calc R U . A 1
N12 N 0.7827(3) 0.5982(2) 0.4536(3) 0.0257(7) Uani 0.5 1 d . . P A 1
C12 C 0.7827(3) 0.5982(2) 0.4536(3) 0.0257(7) Uani 0.5 1 d . . P A 2
N13 N 0.4836(3) 0.6640(2) 0.6723(3) 0.0318(7) Uani 1 1 d . . . . .
C14 C 0.5349(3) 0.6507(3) 0.7815(3) 0.0346(9) Uani 1 1 d . . . . .
C15 C 0.6449(4) 0.6532(3) 0.8513(4) 0.0468(11) Uani 1 1 d . . . . .
H15 H 0.6974 0.6652 0.8273 0.056 Uiso 1 1 calc R U . . .
C16 C 0.6761(5) 0.6377(4) 0.9574(4) 0.0605(15) Uani 1 1 d . . . . .
H16 H 0.7510 0.6380 1.0068 0.073 Uiso 1 1 calc R U . . .
C17 C 0.5972(5) 0.6215(4) 0.9917(4) 0.0650(16) Uani 1 1 d . . . . .
H17 H 0.6196 0.6122 1.0648 0.078 Uiso 1 1 calc R U . . .
C18 C 0.4885(5) 0.6189(4) 0.9222(4) 0.0553(14) Uani 1 1 d . . . . .
H18 H 0.4363 0.6072 0.9467 0.066 Uiso 1 1 calc R U . . .
C19 C 0.4555(5) 0.6336(3) 0.8150(5) 0.0383(12) Uani 1 1 d . . . . .
C20 C 0.3519(5) 0.6332(3) 0.7214(5) 0.0333(12) Uani 1 1 d . . . . .
C21 C 0.2447(5) 0.6172(3) 0.7018(6) 0.0412(15) Uani 1 1 d . . . . .
H21 H 0.2281 0.6065 0.7588 0.049 Uiso 1 1 calc R U . . .
C22 C 0.1645(6) 0.6173(4) 0.6002(7) 0.0500(17) Uani 1 1 d . . . . .
H22 H 0.0920 0.6051 0.5866 0.060 Uiso 1 1 calc R U . . .
C23 C 0.1871(5) 0.6349(4) 0.5162(6) 0.0505(16) Uani 1 1 d . . . . .
H23 H 0.1293 0.6347 0.4462 0.061 Uiso 1 1 calc R U . . .
C24 C 0.2907(3) 0.6525(3) 0.5314(4) 0.0401(10) Uani 1 1 d . . . . .
H24 H 0.3056 0.6649 0.4738 0.048 Uiso 1 1 calc R U . . .
C25 C 0.3725(3) 0.6514(2) 0.6349(3) 0.0317(8) Uani 1 1 d . . . . .
N26 N 0.8725(3) 0.6089(2) 0.2454(3) 0.0355(8) Uani 1 1 d . . . . .
C27 C 0.9551(3) 0.6501(2) 0.2352(3) 0.0310(8) Uani 1 1 d . . . . .
C28 C 0.9915(3) 0.7270(3) 0.2641(3) 0.0365(9) Uani 1 1 d . . . . .
H28 H 0.9586 0.7613 0.2947 0.044 Uiso 1 1 calc R U . . .
C29 C 1.0777(4) 0.7522(3) 0.2468(4) 0.0481(12) Uani 1 1 d . . . . .
H29 H 1.1049 0.8047 0.2660 0.058 Uiso 1 1 calc R U . . .
C30 C 1.1256(4) 0.7011(4) 0.2013(4) 0.0569(14) Uani 1 1 d . . . . .
H30 H 1.1844 0.7198 0.1898 0.068 Uiso 1 1 calc R U . . .
C31 C 1.0895(4) 0.6254(4) 0.1734(4) 0.0552(14) Uani 1 1 d . . . . .
H31 H 1.1225 0.5915 0.1426 0.066 Uiso 1 1 calc R U . . .
C32 C 1.0039(4) 0.5984(3) 0.1906(3) 0.0381(10) Uani 1 1 d . . . . .
C33 C 0.9474(3) 0.5233(5) 0.1735(3) 0.0404(9) Uani 1 1 d . . . . .
C34 C 0.9583(5) 0.4496(3) 0.1331(4) 0.0560(15) Uani 1 1 d . . . . .
H34 H 1.0138 0.4415 0.1118 0.067 Uiso 1 1 calc R U . . .
C35 C 0.8876(6) 0.3888(3) 0.1246(4) 0.0692(19) Uani 1 1 d . . . . .
H35 H 0.8932 0.3394 0.0949 0.083 Uiso 1 1 calc R U . . .
C36 C 0.8094(6) 0.3986(3) 0.1585(4) 0.0695(19) Uani 1 1 d . . . . .
H36 H 0.7620 0.3558 0.1522 0.083 Uiso 1 1 calc R U . . .
C37 C 0.7983(5) 0.4701(3) 0.2017(4) 0.0523(13) Uani 1 1 d . . . . .
H37 H 0.7444 0.4767 0.2255 0.063 Uiso 1 1 calc R U . . .
C38 C 0.8686(4) 0.5315(3) 0.2089(3) 0.0386(12) Uani 1 1 d . . . . .
N39 N 0.8782(3) 0.43738(19) 0.5470(3) 0.0230(6) Uani 0.5 1 d . . P A 1
C39 C 0.8782(3) 0.43738(19) 0.5470(3) 0.0230(6) Uani 0.5 1 d . . P A 2
C40 C 0.9901(3) 0.4414(2) 0.5963(3) 0.0261(7) Uani 1 1 d . . . . .
H40 H 1.0255 0.4789 0.6514 0.031 Uiso 1 1 calc R U . A 1
C41 C 1.0524(3) 0.3914(2) 0.5670(3) 0.0288(8) Uani 1 1 d . . . . .
C42 C 1.0021(3) 0.3319(2) 0.4931(3) 0.0345(9) Uani 1 1 d . . . . .
H42 H 1.0444 0.2952 0.4763 0.041 Uiso 1 1 calc R U . . .
C43 C 0.8903(3) 0.3267(2) 0.4443(3) 0.0308(8) Uani 1 1 d . . . . .
H43 H 0.8552 0.2856 0.3945 0.037 Uiso 1 1 calc R U . . .
C44 C 0.8284(3) 0.3812(2) 0.4676(3) 0.0255(7) Uani 1 1 d . . . . .
C45 C 0.7111(4) 0.3912(3) 0.4036(4) 0.0263(9) Uani 1 1 d . . . . .
C46 C 0.6469(4) 0.3474(2) 0.3119(3) 0.0325(8) Uani 1 1 d . . . . .
H46 H 0.6755 0.3007 0.2961 0.039 Uiso 1 1 calc R U . . .
C47 C 0.5432(3) 0.3717(3) 0.2451(3) 0.0349(9) Uani 1 1 d . . . . .
H47 H 0.5000 0.3423 0.1828 0.042 Uiso 1 1 calc R U . . .
C48 C 0.5017(3) 0.4402(3) 0.2695(3) 0.0326(8) Uani 1 1 d . . . . .
C49 C 0.5632(3) 0.4787(2) 0.3640(3) 0.0295(8) Uani 1 1 d . . . . .
H49 H 0.5322 0.5225 0.3832 0.035 Uiso 1 1 calc R U . A 1
N50 N 0.6673(3) 0.4561(2) 0.4309(3) 0.0235(7) Uani 0.5 1 d . . P A 1
C50 C 0.6673(3) 0.4561(2) 0.4309(3) 0.0235(7) Uani 0.5 1 d . . P A 2
N51 N 1.1655(4) 0.4044(3) 0.6056(4) 0.0335(10) Uani 1 1 d . . . . .
C52 C 1.2440(5) 0.4067(3) 0.7107(5) 0.0353(13) Uani 1 1 d . . . . .
C53 C 1.2353(4) 0.3925(3) 0.8026(4) 0.0443(11) Uani 1 1 d . . . . .
H53 H 1.1665 0.3826 0.8005 0.053 Uiso 1 1 calc R U . . .
C54 C 1.3290(5) 0.3929(4) 0.8975(5) 0.0644(16) Uani 1 1 d . . . . .
H54 H 1.3252 0.3821 0.9615 0.077 Uiso 1 1 calc R U . . .
C55 C 1.4297(5) 0.4093(5) 0.8997(6) 0.083(3) Uani 1 1 d . . . . .
H55 H 1.4933 0.4100 0.9657 0.099 Uiso 1 1 calc R U . . .
C56 C 1.4386(6) 0.4245(4) 0.8077(7) 0.066(2) Uani 1 1 d . . . . .
H56 H 1.5074 0.4361 0.8107 0.079 Uiso 1 1 calc R U . . .
C57 C 1.3460(5) 0.4227(4) 0.7118(6) 0.0457(17) Uani 1 1 d . . . . .
C58 C 1.3261(4) 0.4320(3) 0.6032(5) 0.0459(12) Uani 1 1 d . . . . .
C59 C 1.3914(5) 0.4499(3) 0.5528(7) 0.0676(19) Uani 1 1 d . . . . .
H59 H 1.4674 0.4584 0.5936 0.081 Uiso 1 1 calc R U . . .
C60 C 1.3450(6) 0.4548(4) 0.4457(7) 0.077(2) Uani 1 1 d . . . . .
H60 H 1.3894 0.4665 0.4120 0.092 Uiso 1 1 calc R U . . .
C61 C 1.2344(6) 0.4433(4) 0.3844(6) 0.0740(19) Uani 1 1 d . . . . .
H61 H 1.2045 0.4477 0.3096 0.089 Uiso 1 1 calc R U . . .
C62 C 1.1662(5) 0.4256(4) 0.4295(5) 0.0564(14) Uani 1 1 d . . . . .
H62 H 1.0904 0.4175 0.3875 0.068 Uiso 1 1 calc R U . . .
C63 C 1.2142(5) 0.4200(3) 0.5395(5) 0.0415(14) Uani 1 1 d . . . . .
N64 N 0.4005(3) 0.4740(3) 0.1965(3) 0.0389(10) Uani 1 1 d . . . . .
C65 C 0.3052(3) 0.4332(3) 0.1358(4) 0.0403(10) Uani 1 1 d . . . . .
C66 C 0.2779(4) 0.3555(3) 0.1468(4) 0.0538(13) Uani 1 1 d . . . . .
H66 H 0.3259 0.3226 0.2030 0.065 Uiso 1 1 calc R U . . .
C67 C 0.1770(4) 0.3280(4) 0.0719(5) 0.0654(17) Uani 1 1 d . . . . .
H67 H 0.1562 0.2748 0.0760 0.078 Uiso 1 1 calc R U . . .
C68 C 0.1060(4) 0.3774(4) -0.0091(5) 0.0647(18) Uani 1 1 d . . . . .
H68 H 0.0376 0.3571 -0.0592 0.078 Uiso 1 1 calc R U . . .
C69 C 0.1330(4) 0.4541(4) -0.0174(4) 0.0603(16) Uani 1 1 d . . . . .
H69 H 0.0833 0.4872 -0.0723 0.072 Uiso 1 1 calc R U . . .
C70 C 0.2344(4) 0.4838(3) 0.0554(4) 0.0424(11) Uani 1 1 d . . . . .
C71 C 0.2884(4) 0.5592(4) 0.0687(4) 0.0431(12) Uani 1 1 d . . . . .
C72 C 0.2594(4) 0.6311(4) 0.0129(4) 0.0549(14) Uani 1 1 d . . . . .
H72 H 0.1907 0.6372 -0.0471 0.066 Uiso 1 1 calc R U . . .
C73 C 0.3333(5) 0.6928(4) 0.0472(5) 0.0602(15) Uani 1 1 d . . . . .
H73 H 0.3142 0.7422 0.0110 0.072 Uiso 1 1 calc R U . . .
C74 C 0.4334(5) 0.6844(3) 0.1321(4) 0.0529(13) Uani 1 1 d . . . . .
H74 H 0.4825 0.7280 0.1537 0.063 Uiso 1 1 calc R U . . .
C75 C 0.4644(4) 0.6135(3) 0.1871(4) 0.0437(10) Uani 1 1 d . . . . .
H75 H 0.5346 0.6077 0.2452 0.052 Uiso 1 1 calc R U . . .
C76 C 0.3913(4) 0.5513(3) 0.1558(4) 0.0359(11) Uani 1 1 d . . . . .
N77 N 0.7538(3) 0.4532(2) 0.6747(3) 0.0238(7) Uani 0.5 1 d . . P A 1
C77 C 0.7538(3) 0.4532(2) 0.6747(3) 0.0238(7) Uani 0.5 1 d . . P A 2
C78 C 0.6906(3) 0.3876(3) 0.6579(4) 0.0350(9) Uani 1 1 d . . . . .
H78 H 0.6569 0.3648 0.5891 0.042 Uiso 1 1 calc R U . A 1
C79 C 0.6738(4) 0.3528(3) 0.7386(4) 0.0498(12) Uani 1 1 d . . . . .
H79 H 0.6285 0.3074 0.7247 0.060 Uiso 1 1 calc R U . . .
C80 C 0.7234(4) 0.3847(4) 0.8379(4) 0.0571(14) Uani 1 1 d . . . . .
H80 H 0.7125 0.3614 0.8934 0.069 Uiso 1 1 calc R U . . .
C81 C 0.7888(4) 0.4506(3) 0.8577(4) 0.0494(12) Uani 1 1 d . . . . .
H81 H 0.8231 0.4726 0.9269 0.059 Uiso 1 1 calc R U . . .
C82 C 0.8051(4) 0.4852(2) 0.7758(3) 0.0315(8) Uani 1 1 d . . . . .
C83 C 0.8697(3) 0.5546(3) 0.7876(3) 0.0307(8) Uani 1 1 d . . . . .
C84 C 0.9215(4) 0.6006(3) 0.8805(3) 0.0424(11) Uani 1 1 d . . . . .
H84 H 0.9161 0.5852 0.9425 0.051 Uiso 1 1 calc R U . . .
C85 C 0.9796(4) 0.6672(3) 0.8822(4) 0.0525(13) Uani 1 1 d . . . . .
H85 H 1.0136 0.6982 0.9448 0.063 Uiso 1 1 calc R U . . .
C86 C 0.9885(4) 0.6890(3) 0.7922(4) 0.0533(13) Uani 1 1 d . . . . .
H86 H 1.0291 0.7348 0.7930 0.064 Uiso 1 1 calc R U . . .
C87 C 0.9387(3) 0.6445(3) 0.7021(4) 0.0383(10) Uani 1 1 d . . . . .
H87 H 0.9464 0.6599 0.6413 0.046 Uiso 1 1 calc R U . A 1
N88 N 0.8785(3) 0.5792(2) 0.6966(3) 0.0260(7) Uani 0.5 1 d . . P A 1
C88 C 0.8785(3) 0.5792(2) 0.6966(3) 0.0260(7) Uani 0.5 1 d . . P A 2

loop_
_atom_site_aniso_label
_atom_site_aniso_U_11
_atom_site_aniso_U_22
_atom_site_aniso_U_33
_atom_site_aniso_U_23
_atom_site_aniso_U_13
_atom_site_aniso_U_12
Ir1 0.02051(5) 0.02136(5) 0.02186(5) 0.00131(11) 0.01089(4) 0.00243(10)
N1 0.0231(15) 0.0205(15) 0.0222(15) 0.0000(12) 0.0109(13) 0.0014(12)
C1 0.0231(15) 0.0205(15) 0.0222(15) 0.0000(12) 0.0109(13) 0.0014(12)
C2 0.0242(17) 0.0269(18) 0.0245(18) 0.0014(14) 0.0113(14) 0.0014(14)
C3 0.0292(18) 0.035(2) 0.031(2) 0.0028(16) 0.0174(16) 0.0067(16)
C4 0.047(2) 0.036(2) 0.042(2) 0.0110(18) 0.026(2) 0.0206(19)
C5 0.047(2) 0.028(2) 0.040(2) 0.0123(17) 0.026(2) 0.0136(17)
C6 0.0277(17) 0.0207(17) 0.0262(18) 0.0012(14) 0.0133(15) 0.0015(14)
C7 0.031(2) 0.023(2) 0.025(2) 0.0008(17) 0.0132(19) -0.0007(16)
C8 0.037(2) 0.0222(18) 0.036(2) 0.0020(16) 0.0203(19) -0.0011(16)
C9 0.047(2) 0.0271(19) 0.033(2) 0.0038(16) 0.0241(19) -0.0042(17)
C10 0.038(2) 0.031(2) 0.0268(19) -0.0025(15) 0.0196(17) -0.0047(16)
C11 0.0323(19) 0.033(2) 0.029(2) 0.0004(16) 0.0174(16) 0.0009(16)
N12 0.0237(16) 0.0285(18) 0.0248(17) -0.0005(14) 0.0108(14) -0.0012(13)
C12 0.0237(16) 0.0285(18) 0.0248(17) -0.0005(14) 0.0108(14) -0.0012(13)
N13 0.0285(16) 0.0406(19) 0.0314(17) 0.0047(14) 0.0181(14) 0.0094(14)
C14 0.040(2) 0.038(2) 0.032(2) 0.0016(17) 0.0221(18) 0.0080(17)
C15 0.040(2) 0.064(3) 0.039(3) -0.002(2) 0.021(2) 0.003(2)
C16 0.052(3) 0.089(4) 0.032(3) -0.001(3) 0.012(2) 0.007(3)
C17 0.064(4) 0.102(5) 0.029(3) -0.002(3) 0.022(3) -0.001(3)
C18 0.071(4) 0.068(4) 0.045(3) -0.002(3) 0.041(3) -0.003(3)
C19 0.044(3) 0.038(3) 0.040(3) 0.001(2) 0.025(2) 0.004(2)
C20 0.040(3) 0.026(2) 0.044(3) 0.002(2) 0.028(2) 0.0059(19)
C21 0.048(3) 0.029(3) 0.058(4) 0.003(2) 0.035(3) 0.004(2)
C22 0.036(3) 0.037(3) 0.083(5) 0.006(3) 0.032(3) 0.003(2)
C23 0.036(3) 0.048(3) 0.057(4) 0.005(3) 0.011(3) 0.010(2)
C24 0.034(2) 0.044(3) 0.041(2) 0.010(2) 0.0169(19) 0.0159(19)
C25 0.033(2) 0.027(2) 0.041(2) 0.0020(17) 0.0218(18) 0.0115(17)
N26 0.054(2) 0.0299(18) 0.0366(19) 0.0000(15) 0.0330(18) -0.0003(16)
C27 0.038(2) 0.037(2) 0.0224(18) 0.0050(15) 0.0171(16) 0.0023(16)
C28 0.038(2) 0.044(2) 0.030(2) 0.0025(18) 0.0180(18) -0.0023(18)
C29 0.045(3) 0.059(3) 0.041(3) 0.003(2) 0.019(2) -0.012(2)
C30 0.043(3) 0.083(4) 0.054(3) -0.001(3) 0.030(2) -0.010(3)
C31 0.050(3) 0.085(4) 0.042(3) 0.005(3) 0.032(2) 0.013(3)
C32 0.041(2) 0.053(3) 0.021(2) 0.006(2) 0.0146(19) 0.013(2)
C33 0.058(2) 0.041(2) 0.0239(15) 0.008(3) 0.0204(15) 0.016(4)
C34 0.082(4) 0.050(3) 0.039(3) 0.004(2) 0.029(3) 0.026(3)
C35 0.134(6) 0.033(3) 0.042(3) 0.005(2) 0.041(4) 0.021(3)
C36 0.135(6) 0.031(3) 0.049(3) -0.002(2) 0.047(4) -0.007(3)
C37 0.086(4) 0.037(3) 0.043(3) -0.002(2) 0.037(3) -0.010(3)
C38 0.067(2) 0.026(3) 0.0278(17) 0.0036(17) 0.0257(17) 0.005(2)
N39 0.0234(15) 0.0211(16) 0.0244(16) 0.0047(12) 0.0106(13) 0.0032(12)
C39 0.0234(15) 0.0211(16) 0.0244(16) 0.0047(12) 0.0106(13) 0.0032(12)
C40 0.0254(17) 0.0262(18) 0.0295(19) 0.0036(15) 0.0149(15) 0.0019(14)
C41 0.0270(18) 0.0298(19) 0.034(2) 0.0092(16) 0.0177(16) 0.0072(15)
C42 0.039(2) 0.030(2) 0.041(2) 0.0025(17) 0.0236(19) 0.0109(17)
C43 0.037(2) 0.0232(18) 0.033(2) -0.0011(15) 0.0166(17) 0.0067(15)
C44 0.0332(18) 0.0183(17) 0.0264(18) 0.0024(14) 0.0147(15) 0.0006(14)
C45 0.0280(19) 0.025(2) 0.026(2) 0.0049(18) 0.0125(17) 0.0017(16)
C46 0.039(2) 0.0233(19) 0.035(2) -0.0018(16) 0.0171(19) -0.0024(16)
C47 0.033(2) 0.035(2) 0.029(2) -0.0070(17) 0.0079(17) -0.0095(17)
C48 0.0273(18) 0.037(2) 0.031(2) 0.0011(17) 0.0109(17) -0.0038(16)
C49 0.0257(17) 0.035(2) 0.0285(19) 0.0004(16) 0.0128(15) -0.0005(15)
N50 0.0228(15) 0.0260(17) 0.0221(16) 0.0021(13) 0.0105(13) -0.0008(12)
C50 0.0228(15) 0.0260(17) 0.0221(16) 0.0021(13) 0.0105(13) -0.0008(12)
N51 0.029(2) 0.035(2) 0.043(2) 0.0041(18) 0.0226(19) 0.0050(16)
C52 0.030(2) 0.026(2) 0.053(3) -0.005(2) 0.021(2) 0.0062(18)
C53 0.039(2) 0.047(3) 0.042(3) -0.009(2) 0.014(2) 0.010(2)
C54 0.057(3) 0.075(4) 0.047(3) -0.021(3) 0.011(3) 0.016(3)
C55 0.044(3) 0.096(5) 0.075(5) -0.037(4) -0.003(3) 0.012(3)
C56 0.035(3) 0.061(4) 0.091(6) -0.027(4) 0.021(3) -0.001(3)
C57 0.031(3) 0.027(3) 0.078(5) -0.014(3) 0.024(3) -0.0007(19)
C58 0.041(2) 0.025(2) 0.086(4) 0.000(2) 0.042(3) 0.0025(19)
C59 0.058(3) 0.031(3) 0.144(6) -0.005(3) 0.072(4) -0.004(2)
C60 0.101(5) 0.059(4) 0.124(6) 0.010(4) 0.097(5) 0.005(3)
C61 0.091(5) 0.077(4) 0.088(5) 0.022(4) 0.071(4) 0.016(4)
C62 0.061(3) 0.068(4) 0.059(3) 0.018(3) 0.043(3) 0.013(3)
C63 0.044(3) 0.033(3) 0.064(4) 0.007(2) 0.039(3) 0.009(2)
N64 0.0303(19) 0.044(2) 0.033(2) -0.0029(18) 0.0063(18) -0.0017(17)
C65 0.032(2) 0.052(3) 0.036(2) -0.010(2) 0.0137(18) -0.0023(19)
C66 0.036(2) 0.058(3) 0.059(3) -0.011(3) 0.015(2) -0.010(2)
C67 0.041(3) 0.066(4) 0.088(4) -0.028(3) 0.027(3) -0.017(3)
C68 0.024(2) 0.093(5) 0.067(4) -0.040(3) 0.012(2) -0.003(3)
C69 0.026(2) 0.087(4) 0.054(3) -0.029(3) 0.006(2) 0.010(2)
C70 0.027(2) 0.064(3) 0.030(2) -0.012(2) 0.0083(18) 0.013(2)
C71 0.030(2) 0.061(3) 0.034(2) -0.007(2) 0.011(2) 0.013(2)
C72 0.048(3) 0.071(4) 0.043(3) 0.008(3) 0.018(2) 0.034(3)
C73 0.068(4) 0.054(3) 0.059(3) 0.011(3) 0.029(3) 0.027(3)
C74 0.068(3) 0.041(3) 0.052(3) 0.000(2) 0.030(3) 0.007(2)
C75 0.048(3) 0.043(3) 0.038(3) -0.001(2) 0.017(2) 0.000(2)
C76 0.033(2) 0.041(2) 0.032(2) -0.0036(19) 0.012(2) 0.0074(17)
N77 0.0198(14) 0.0232(16) 0.0288(18) 0.0073(13) 0.0113(13) 0.0071(12)
C77 0.0198(14) 0.0232(16) 0.0288(18) 0.0073(13) 0.0113(13) 0.0071(12)
C78 0.0287(19) 0.034(2) 0.042(2) 0.0090(18) 0.0149(18) 0.0006(16)
C79 0.043(2) 0.050(3) 0.059(3) 0.021(2) 0.025(2) 0.000(2)
C80 0.059(3) 0.071(4) 0.049(3) 0.028(3) 0.031(3) 0.005(3)
C81 0.056(3) 0.064(3) 0.031(2) 0.013(2) 0.022(2) 0.006(2)
C82 0.033(2) 0.0355(19) 0.0250(19) 0.0074(16) 0.0120(17) 0.0128(17)
C83 0.0242(18) 0.041(2) 0.0230(18) -0.0024(16) 0.0070(15) 0.0103(16)
C84 0.035(2) 0.056(3) 0.028(2) -0.005(2) 0.0075(18) 0.012(2)
C85 0.039(2) 0.059(3) 0.043(3) -0.025(2) 0.004(2) 0.004(2)
C86 0.044(3) 0.052(3) 0.056(3) -0.019(2) 0.016(2) -0.014(2)
C87 0.034(2) 0.038(2) 0.040(2) -0.0045(19) 0.0131(19) -0.0054(17)
N88 0.0212(15) 0.0263(17) 0.0301(18) -0.0011(14) 0.0112(14) 0.0034(13)
C88 0.0212(15) 0.0263(17) 0.0301(18) -0.0011(14) 0.0112(14) 0.0034(13)

loop_
_atom_type_symbol
_atom_type_description
_atom_type_scat_dispersion_real
_atom_type_scat_dispersion_imag
_atom_type_scat_source
C C 0.0033 0.0016 'International Tables Vol C Tables 4.2.6.8 and 6.1.1.4'
H H 0.0000 0.0000 'International Tables Vol C Tables 4.2.6.8 and 6.1.1.4'
N N 0.0061 0.0033 'International Tables Vol C Tables 4.2.6.8 and 6.1.1.4'
Ir Ir -1.4442 7.9887 'International Tables Vol C Tables 4.2.6.8 and 6.1.1.4'

loop_
_geom_angle_atom_site_label_1
_geom_angle_atom_site_label_2
_geom_angle_atom_site_label_3
_geom_angle
C50 Ir1 C88 177.23(14)
N50 Ir1 N88 177.23(14)
N50 Ir1 N12 85.75(13)
N88 Ir1 N12 97.02(13)
C50 Ir1 C12 85.75(13)
C88 Ir1 C12 97.02(13)
C50 Ir1 C77 97.33(13)
C88 Ir1 C77 79.91(13)
C12 Ir1 C77 172.18(13)
N50 Ir1 N77 97.33(13)
N88 Ir1 N77 79.91(13)
N12 Ir1 N77 172.18(13)
N50 Ir1 N39 79.05(13)
N88 Ir1 N39 100.77(13)
N12 Ir1 N39 94.41(13)
N77 Ir1 N39 93.24(12)
C50 Ir1 C39 79.05(13)
C88 Ir1 C39 100.77(13)
C12 Ir1 C39 94.41(13)
C77 Ir1 C39 93.24(12)
N50 Ir1 N1 96.75(13)
N88 Ir1 N1 83.73(12)
N12 Ir1 N1 78.79(13)
N77 Ir1 N1 93.68(12)
N39 Ir1 N1 172.32(12)
C50 Ir1 C1 96.75(13)
C88 Ir1 C1 83.73(12)
C12 Ir1 C1 78.79(13)
C77 Ir1 C1 93.68(12)
C39 Ir1 C1 172.32(12)
C2 N1 C6 118.5(3)
C2 N1 Ir1 125.8(3)
C6 N1 Ir1 115.6(2)
C2 C1 C6 118.5(3)
C2 C1 Ir1 125.8(3)
C6 C1 Ir1 115.6(2)
C1 C2 C3 122.5(3)
N1 C2 C3 122.5(3)
N1 C2 H2 118.8
C3 C2 H2 118.8
C2 C3 C4 119.4(4)
C2 C3 N13 118.4(3)
C4 C3 N13 122.2(3)
C5 C4 C3 118.9(4)
C5 C4 H4 120.5
C3 C4 H4 120.5
C4 C5 C6 120.5(4)
C4 C5 H5 119.8
C6 C5 H5 119.8
C1 C6 C5 120.2(3)
N1 C6 C5 120.2(3)
C1 C6 C7 114.6(3)
N1 C6 C7 114.6(3)
C5 C6 C7 125.2(4)
C12 C7 C8 120.4(4)
N12 C7 C8 120.4(4)
C12 C7 C6 115.0(4)
N12 C7 C6 115.0(4)
C8 C7 C6 124.6(4)
C9 C8 C7 120.3(4)
C9 C8 H8 119.9
C7 C8 H8 119.9
C10 C9 C8 118.9(4)
C10 C9 H9 120.5
C8 C9 H9 120.5
C9 C10 C11 119.8(3)
C9 C10 N26 122.6(4)
C11 C10 N26 117.6(4)
C12 C11 C10 121.7(4)
N12 C11 C10 121.7(4)
N12 C11 H11 119.2
C10 C11 H11 119.2
C11 N12 C7 118.7(4)
C11 N12 Ir1 124.9(3)
C7 N12 Ir1 115.7(3)
C11 C12 C7 118.7(4)
C11 C12 Ir1 124.9(3)
C7 C12 Ir1 115.7(3)
C25 N13 C14 108.5(3)
C25 N13 C3 125.8(3)
C14 N13 C3 123.8(3)
C15 C14 N13 128.9(4)
C15 C14 C19 122.2(4)
N13 C14 C19 108.9(4)
C14 C15 C16 118.1(5)
C14 C15 H15 121.0
C16 C15 H15 121.0
C15 C16 C17 120.1(5)
C15 C16 H16 119.9
C17 C16 H16 119.9
C18 C17 C16 121.5(5)
C18 C17 H17 119.2
C16 C17 H17 119.2
C17 C18 C19 119.2(5)
C17 C18 H18 120.4
C19 C18 H18 120.4
C18 C19 C14 118.9(5)
C18 C19 C20 134.4(5)
C14 C19 C20 106.7(5)
C21 C20 C25 118.5(6)
C21 C20 C19 134.4(6)
C25 C20 C19 107.1(5)
C22 C21 C20 119.3(6)
C22 C21 H21 120.4
C20 C21 H21 120.4
C21 C22 C23 121.0(6)
C21 C22 H22 119.5
C23 C22 H22 119.5
C24 C23 C22 121.9(6)
C24 C23 H23 119.0
C22 C23 H23 119.0
C23 C24 C25 116.9(5)
C23 C24 H24 121.6
C25 C24 H24 121.6
C24 C25 N13 129.0(4)
C24 C25 C20 122.3(4)
N13 C25 C20 108.7(4)
C38 N26 C27 108.8(3)
C38 N26 C10 123.9(3)
C27 N26 C10 124.9(4)
C28 C27 N26 129.7(4)
C28 C27 C32 121.8(4)
N26 C27 C32 108.5(4)
C27 C28 C29 117.4(4)
C27 C28 H28 121.3
C29 C28 H28 121.3
C28 C29 C30 120.8(5)
C28 C29 H29 119.6
C30 C29 H29 119.6
C31 C30 C29 121.4(5)
C31 C30 H30 119.3
C29 C30 H30 119.3
C30 C31 C32 119.0(5)
C30 C31 H31 120.5
C32 C31 H31 120.5
C31 C32 C27 119.5(5)
C31 C32 C33 133.9(5)
C27 C32 C33 106.5(4)
C38 C33 C34 118.6(6)
C38 C33 C32 107.5(5)
C34 C33 C32 133.9(4)
C35 C34 C33 119.4(5)
C35 C34 H34 120.3
C33 C34 H34 120.3
C36 C35 C34 121.0(5)
C36 C35 H35 119.5
C34 C35 H35 119.5
C35 C36 C37 121.2(6)
C35 C36 H36 119.4
C37 C36 H36 119.4
C38 C37 C36 117.7(5)
C38 C37 H37 121.2
C36 C37 H37 121.2
C37 C38 C33 122.1(5)
C37 C38 N26 129.1(4)
C33 C38 N26 108.7(5)
C40 N39 C44 118.3(3)
C40 N39 Ir1 126.0(3)
C44 N39 Ir1 114.9(2)
C40 C39 C44 118.3(3)
C40 C39 Ir1 126.0(3)
C44 C39 Ir1 114.9(2)
C39 C40 C41 121.2(4)
N39 C40 C41 121.2(4)
N39 C40 H40 119.4
C41 C40 H40 119.4
C42 C41 C40 119.8(4)
C42 C41 N51 119.3(4)
C40 C41 N51 120.7(4)
C43 C42 C41 119.3(3)
C43 C42 H42 120.4
C41 C42 H42 120.4
C42 C43 C44 120.4(4)
C42 C43 H43 119.8
C44 C43 H43 119.8
C39 C44 C43 120.7(3)
N39 C44 C43 120.7(3)
C39 C44 C45 115.2(3)
N39 C44 C45 115.2(3)
C43 C44 C45 123.6(4)
C50 C45 C46 120.1(4)
N50 C45 C46 120.1(4)
C50 C45 C44 114.6(4)
N50 C45 C44 114.6(4)
C46 C45 C44 124.7(4)
C47 C46 C45 120.3(4)
C47 C46 H46 119.9
C45 C46 H46 119.9
C46 C47 C48 119.4(4)
C46 C47 H47 120.3
C48 C47 H47 120.3
C49 C48 C47 119.1(4)
C49 C48 N64 119.1(4)
C47 C48 N64 121.6(4)
C50 C49 C48 122.2(4)
N50 C49 C48 122.2(4)
N50 C49 H49 118.9
C48 C49 H49 118.9
C49 N50 C45 118.6(4)
C49 N50 Ir1 125.0(3)
C45 N50 Ir1 115.9(3)
C49 C50 C45 118.6(4)
C49 C50 Ir1 125.0(3)
C45 C50 Ir1 115.9(3)
C52 N51 C63 109.6(5)
C52 N51 C41 127.2(4)
C63 N51 C41 123.2(5)
C53 C52 N51 130.4(5)
C53 C52 C57 121.9(6)
N51 C52 C57 107.6(6)
C54 C53 C52 118.4(5)
C54 C53 H53 120.8
C52 C53 H53 120.8
C53 C54 C55 120.2(6)
C53 C54 H54 119.9
C55 C54 H54 119.9
C56 C55 C54 121.5(6)
C56 C55 H55 119.2
C54 C55 H55 119.2
C57 C56 C55 119.1(7)
C57 C56 H56 120.5
C55 C56 H56 120.5
C56 C57 C52 118.9(7)
C56 C57 C58 133.8(6)
C52 C57 C58 107.3(6)
C63 C58 C59 118.1(6)
C63 C58 C57 107.1(5)
C59 C58 C57 134.8(6)
C60 C59 C58 119.5(6)
C60 C59 H59 120.3
C58 C59 H59 120.3
C59 C60 C61 121.5(5)
C59 C60 H60 119.3
C61 C60 H60 119.3
C60 C61 C62 121.5(6)
C60 C61 H61 119.2
C62 C61 H61 119.2
C61 C62 C63 116.9(6)
C61 C62 H62 121.6
C63 C62 H62 121.6
C62 C63 N51 129.1(5)
C62 C63 C58 122.5(5)
N51 C63 C58 108.4(6)
C65 N64 C76 108.7(4)
C65 N64 C48 126.5(4)
C76 N64 C48 123.0(4)
N64 C65 C66 128.8(5)
N64 C65 C70 108.6(5)
C66 C65 C70 122.6(5)
C65 C66 C67 117.1(5)
C65 C66 H66 121.5
C67 C66 H66 121.5
C66 C67 C68 121.1(6)
C66 C67 H67 119.5
C68 C67 H67 119.5
C69 C68 C67 121.1(5)
C69 C68 H68 119.4
C67 C68 H68 119.4
C68 C69 C70 119.6(5)
C68 C69 H69 120.2
C70 C69 H69 120.2
C69 C70 C65 118.5(5)
C69 C70 C71 134.0(5)
C65 C70 C71 107.5(4)
C72 C71 C76 119.6(5)
C72 C71 C70 133.6(4)
C76 C71 C70 106.8(5)
C73 C72 C71 118.3(5)
C73 C72 H72 120.8
C71 C72 H72 120.8
C74 C73 C72 121.5(5)
C74 C73 H73 119.2
C72 C73 H73 119.2
C73 C74 C75 121.1(5)
C73 C74 H74 119.5
C75 C74 H74 119.5
C76 C75 C74 118.7(5)
C76 C75 H75 120.7
C74 C75 H75 120.7
C75 C76 C71 120.8(5)
C75 C76 N64 130.8(5)
C71 C76 N64 108.5(5)
C78 N77 C82 119.0(4)
C78 N77 Ir1 126.8(3)
C82 N77 Ir1 114.0(3)
C78 C77 C82 119.0(4)
C78 C77 Ir1 126.8(3)
C82 C77 Ir1 114.0(3)
C77 C78 C79 121.9(4)
N77 C78 C79 121.9(4)
N77 C78 H78 119.1
C79 C78 H78 119.1
C80 C79 C78 119.2(5)
C80 C79 H79 120.4
C78 C79 H79 120.4
C79 C80 C81 120.3(4)
C79 C80 H80 119.9
C81 C80 H80 119.9
C80 C81 C82 120.0(5)
C80 C81 H81 120.0
C82 C81 H81 120.0
C77 C82 C81 119.6(4)
N77 C82 C81 119.6(4)
C77 C82 C83 116.0(4)
N77 C82 C83 116.0(4)
C81 C82 C83 124.4(4)
C88 C83 C84 118.4(4)
N88 C83 C84 118.4(4)
C88 C83 C82 116.0(3)
N88 C83 C82 116.0(3)
C84 C83 C82 125.6(4)
C85 C84 C83 120.7(5)
C85 C84 H84 119.7
C83 C84 H84 119.7
C84 C85 C86 119.6(4)
C84 C85 H85 120.2
C86 C85 H85 120.2
C87 C86 C85 120.0(5)
C87 C86 H86 120.0
C85 C86 H86 120.0
C88 C87 C86 122.2(5)
N88 C87 C86 122.2(5)
N88 C87 H87 118.9
C86 C87 H87 118.9
C87 N88 C83 119.1(4)
C87 N88 Ir1 126.9(3)
C83 N88 Ir1 113.1(3)
C87 C88 C83 119.1(4)
C87 C88 Ir1 126.9(3)
C83 C88 Ir1 113.1(3)

loop_
_geom_bond_atom_site_label_1
_geom_bond_atom_site_label_2
_geom_bond_distance
Ir1 C50 2.061(3)
Ir1 N50 2.061(3)
Ir1 C88 2.067(3)
Ir1 N88 2.067(3)
Ir1 N12 2.068(3)
Ir1 C12 2.068(3)
Ir1 C77 2.073(3)
Ir1 N77 2.073(3)
Ir1 N39 2.075(3)
Ir1 C39 2.075(3)
Ir1 N1 2.075(3)
Ir1 C1 2.075(3)
N1 C2 1.361(5)
N1 C6 1.383(5)
C1 C2 1.361(5)
C1 C6 1.383(5)
C2 C3 1.381(5)
C2 H2 0.9500
C3 C4 1.388(6)
C3 N13 1.430(5)
C4 C5 1.383(6)
C4 H4 0.9500
C5 C6 1.397(5)
C5 H5 0.9500
C6 C7 1.466(5)
C7 C12 1.383(6)
C7 N12 1.383(6)
C7 C8 1.399(6)
C8 C9 1.386(5)
C8 H8 0.9500
C9 C10 1.381(6)
C9 H9 0.9500
C10 C11 1.395(5)
C10 N26 1.429(5)
C11 C12 1.362(5)
C11 N12 1.362(5)
C11 H11 0.9500
N13 C25 1.391(5)
N13 C14 1.398(5)
C14 C15 1.386(6)
C14 C19 1.405(7)
C15 C16 1.388(7)
C15 H15 0.9500
C16 C17 1.403(8)
C16 H16 0.9500
C17 C18 1.372(9)
C17 H17 0.9500
C18 C19 1.396(8)
C18 H18 0.9500
C19 C20 1.444(9)
C20 C21 1.400(8)
C20 C25 1.411(7)
C21 C22 1.362(10)
C21 H21 0.9500
C22 C23 1.392(10)
C22 H22 0.9500
C23 C24 1.377(8)
C23 H23 0.9500
C24 C25 1.388(6)
C24 H24 0.9500
N26 C38 1.394(6)
N26 C27 1.395(5)
C27 C28 1.383(6)
C27 C32 1.411(6)
C28 C29 1.383(6)
C28 H28 0.9500
C29 C30 1.406(8)
C29 H29 0.9500
C30 C31 1.361(8)
C30 H30 0.9500
C31 C32 1.383(7)
C31 H31 0.9500
C32 C33 1.447(9)
C33 C38 1.393(6)
C33 C34 1.403(9)
C34 C35 1.379(9)
C34 H34 0.9500
C35 C36 1.373(9)
C35 H35 0.9500
C36 C37 1.389(7)
C36 H36 0.9500
C37 C38 1.389(7)
C37 H37 0.9500
N39 C40 1.377(5)
N39 C44 1.390(5)
C39 C40 1.377(5)
C39 C44 1.390(5)
C40 C41 1.392(5)
C40 H40 0.9500
C41 C42 1.387(6)
C41 N51 1.417(6)
C42 C43 1.378(6)
C42 H42 0.9500
C43 C44 1.391(5)
C43 H43 0.9500
C44 C45 1.463(6)
C45 C50 1.384(6)
C45 N50 1.384(6)
C45 C46 1.406(7)
C46 C47 1.373(6)
C46 H46 0.9500
C47 C48 1.398(6)
C47 H47 0.9500
C48 C49 1.380(6)
C48 N64 1.425(6)
C49 C50 1.368(5)
C49 N50 1.368(5)
C49 H49 0.9500
N51 C52 1.390(8)
N51 C63 1.400(7)
C52 C53 1.380(8)
C52 C57 1.424(8)
C53 C54 1.380(7)
C53 H53 0.9500
C54 C55 1.400(10)
C54 H54 0.9500
C55 C56 1.386(11)
C55 H55 0.9500
C56 C57 1.381(10)
C56 H56 0.9500
C57 C58 1.444(9)
C58 C63 1.405(8)
C58 C59 1.411(7)
C59 C60 1.357(10)
C59 H59 0.9500
C60 C61 1.385(10)
C60 H60 0.9500
C61 C62 1.387(8)
C61 H61 0.9500
C62 C63 1.394(8)
C62 H62 0.9500
N64 C65 1.384(6)
N64 C76 1.406(6)
C65 C66 1.388(7)
C65 C70 1.405(7)
C66 C67 1.393(7)
C66 H66 0.9500
C67 C68 1.396(9)
C67 H67 0.9500
C68 C69 1.364(9)
C68 H68 0.9500
C69 C70 1.402(7)
C69 H69 0.9500
C70 C71 1.439(7)
C71 C72 1.401(8)
C71 C76 1.404(6)
C72 C73 1.380(9)
C72 H72 0.9500
C73 C74 1.367(8)
C73 H73 0.9500
C74 C75 1.383(7)
C74 H74 0.9500
C75 C76 1.380(7)
C75 H75 0.9500
N77 C78 1.358(5)
N77 C82 1.388(5)
C77 C78 1.358(5)
C77 C82 1.388(5)
C78 C79 1.393(6)
C78 H78 0.9500
C79 C80 1.366(8)
C79 H79 0.9500
C80 C81 1.375(8)
C80 H80 0.9500
C81 C82 1.404(6)
C81 H81 0.9500
C82 C83 1.433(6)
C83 C88 1.410(5)
C83 N88 1.410(5)
C83 C84 1.411(6)
C84 C85 1.372(8)
C84 H84 0.9500
C85 C86 1.384(8)
C85 H85 0.9500
C86 C87 1.367(6)
C86 H86 0.9500
C87 C88 1.359(5)
C87 N88 1.359(5)
C87 H87 0.9500
